data_4339975
loop_
_publ_author_name
'Chen, Min'
'Sa\~nudo, E Carolina'
'Jim\'enez, Erika'
'Fang, Shao-Ming'
'Liu, Chun-Sen'
'Du, Miao'

_publ_section_title
;
 Lanthanide-Organic Coordination Frameworks Showing New 5-Connected
 Network Topology and 3D Ordered Array of Single-Molecular Magnet Behavior
 in the Dy Case.
;
_journal_issue 13
_journal_name_full 'Inorganic chemistry'
_journal_page_first 6708
_journal_page_last 6714
_journal_paper_doi 10.1021/ic500490x
_journal_volume 53
_journal_year 2014
_chemical_formula_sum 'C20 H11 Er N2 O5'
_chemical_formula_weight 526.57
_chemical_name_systematic
; 
 ? 
;
_space_group_IT_number 14
_symmetry_cell_setting monoclinic
_symmetry_space_group_name_Hall '-P 2yn'
_symmetry_space_group_name_H-M 'P 1 21/n 1'
_atom_sites_solution_hydrogens geom
_atom_sites_solution_primary direct
_atom_sites_solution_secondary difmap
_audit_creation_method SHELXL-97
_cell_angle_alpha 90.00
_cell_angle_beta 97.382(6)
_cell_angle_gamma 90.00
_cell_formula_units_Z 4
_cell_length_a 9.6993(7)
_cell_length_b 13.9504(10)
_cell_length_c 11.9486(8)
_cell_measurement_reflns_used 4664
_cell_measurement_temperature 294(2)
_cell_measurement_theta_max 26.3140
_cell_measurement_theta_min 2.9328
_cell_volume 1603.4(2)
_computing_cell_refinement 'SAINT (Bruker, 2007)'
_computing_data_collection 'SMART (Bruker, 2007)'
_computing_data_reduction SAINT
_computing_molecular_graphics 'SHELXTL (Sheldrick, 2008)'
_computing_publication_material 'SHELXTL and PLATON (Spek, 2009)'
_computing_structure_refinement 'SHELXL97 (Sheldrick, 2008)'
_computing_structure_solution 'SHELXS97 (Sheldrick, 2008)'
_diffrn_ambient_temperature 294(2)
_diffrn_measured_fraction_theta_full 0.998
_diffrn_measured_fraction_theta_max 0.998
_diffrn_measurement_device_type 'Bruker SMART CCD area-detector'
_diffrn_measurement_method '\f and \w scans'
_diffrn_radiation_monochromator graphite
_diffrn_radiation_source 'fine-focus sealed tube'
_diffrn_radiation_type MoK\a
_diffrn_radiation_wavelength 0.71073
_diffrn_reflns_av_R_equivalents 0.0606
_diffrn_reflns_av_sigmaI/netI 0.0518
_diffrn_reflns_limit_h_max 11
_diffrn_reflns_limit_h_min -11
_diffrn_reflns_limit_k_max 16
_diffrn_reflns_limit_k_min -16
_diffrn_reflns_limit_l_max 13
_diffrn_reflns_limit_l_min -14
_diffrn_reflns_number 9626
_diffrn_reflns_theta_full 25.00
_diffrn_reflns_theta_max 25.00
_diffrn_reflns_theta_min 2.94
_diffrn_standards_number 0
_exptl_absorpt_coefficient_mu 5.274
_exptl_absorpt_correction_T_max 0.4676
_exptl_absorpt_correction_T_min 0.3900
_exptl_absorpt_correction_type multi-scan
_exptl_absorpt_process_details '(SADABS; Sheldrick, 1996)'
_exptl_crystal_colour colorless
_exptl_crystal_density_diffrn 2.181
_exptl_crystal_density_meas ?
_exptl_crystal_density_method 'not measured'
_exptl_crystal_description block
_exptl_crystal_F_000 1012
_exptl_crystal_size_max 0.22
_exptl_crystal_size_mid 0.19
_exptl_crystal_size_min 0.17
_refine_diff_density_max 3.620
_refine_diff_density_min -1.070
_refine_diff_density_rms 0.290
_refine_ls_extinction_method none
_refine_ls_goodness_of_fit_ref 1.058
_refine_ls_hydrogen_treatment constr
_refine_ls_matrix_type full
_refine_ls_number_parameters 253
_refine_ls_number_reflns 2822
_refine_ls_number_restraints 0
_refine_ls_restrained_S_all 1.058
_refine_ls_R_factor_all 0.0704
_refine_ls_R_factor_gt 0.0595
_refine_ls_shift/su_max 0.001
_refine_ls_shift/su_mean 0.000
_refine_ls_structure_factor_coef Fsqd
_refine_ls_weighting_details 'calc w=1/[\s^2^(Fo^2^)+(0.1102P)^2^+0.0000P] where P=(Fo^2^+2Fc^2^)/3'
_refine_ls_weighting_scheme calc
_refine_ls_wR_factor_gt 0.1476
_refine_ls_wR_factor_ref 0.1594
_reflns_number_gt 2328
_reflns_number_total 2822
_reflns_threshold_expression I>2\s(I)
_cod_data_source_file ic500490x_si_002.cif
_cod_data_source_block 4
_cod_depositor_comments
;
The following automatic conversions were performed:

'_symmetry_cell_setting' value 'Monoclinic' changed to 'monoclinic'
according to
/usr/data/users/saulius/crontab/automatic-downloads/rss-feeds/ACS/lib/dictionaries/cif_core.dic
dictionary named 'cif_core.dic' version 2.4.2 from 2011-04-26.

Automatic conversion script
Id: cif_fix_values 2281 2013-09-26 08:29:07Z andrius 

 Adding full bibliography for 4339972--4339976.cif.

The following automatic conversions were performed:

'_exptl_crystal_density_meas' value 'none' was changed to '?' - the
value is perceived as not measured.

Automatic conversion script
Id: cif_fix_values 3008 2015-01-20 13:52:24Z robertas 
;
_cod_original_sg_symbol_H-M P2(1)/n
_cod_database_code 4339975

loop_
_symmetry_equiv_pos_as_xyz
'x, y, z'
'-x+1/2, y+1/2, -z+1/2'
'-x, -y, -z'
'x-1/2, -y-1/2, z-1/2'

loop_
_atom_site_label
_atom_site_type_symbol
_atom_site_fract_x
_atom_site_fract_y
_atom_site_fract_z
_atom_site_U_iso_or_equiv
_atom_site_adp_type
_atom_site_occupancy
_atom_site_symmetry_multiplicity
_atom_site_calc_flag
_atom_site_refinement_flags
Er1 Er 0.12921(4) 0.55739(3) 0.39528(3) 0.0320(2) Uani 1 1 d .
C1 C 0.2147(11) 0.4076(8) 0.6164(8) 0.037(2) Uani 1 1 d .
C2 C 0.3438(11) 0.3573(7) 0.6736(8) 0.037(2) Uani 1 1 d .
C3 C 0.4714(10) 0.3795(7) 0.6418(8) 0.038(2) Uani 1 1 d .
H3A H 0.4776 0.4296 0.5913 0.045 Uiso 1 1 calc R
C4 C 0.5924(10) 0.3291(7) 0.6831(7) 0.036(2) Uani 1 1 d .
C5 C 0.5811(10) 0.2590(7) 0.7660(8) 0.035(2) Uani 1 1 d .
H5A H 0.6597 0.2258 0.7979 0.042 Uiso 1 1 calc R
C6 C 0.4518(10) 0.2393(7) 0.8006(8) 0.035(2) Uani 1 1 d .
C7 C 0.4415(10) 0.1597(7) 0.8865(8) 0.037(2) Uani 1 1 d .
C8 C 0.3338(10) 0.2865(7) 0.7551(8) 0.037(2) Uani 1 1 d .
H8A H 0.2483 0.2717 0.7782 0.045 Uiso 1 1 calc R
C9 C -0.0034(12) 0.6303(8) 0.1322(9) 0.050(3) Uani 1 1 d .
H9A H -0.0688 0.6561 0.1742 0.060 Uiso 1 1 calc R
C10 C -0.0121(13) 0.6565(9) 0.0187(9) 0.054(3) Uani 1 1 d .
H10A H -0.0774 0.7010 -0.0124 0.065 Uiso 1 1 calc R
C11 C 0.0791(13) 0.6143(10) -0.0459(9) 0.059(3) Uani 1 1 d .
H11A H 0.0751 0.6287 -0.1223 0.070 Uiso 1 1 calc R
C12 C 0.1778(15) 0.5496(9) 0.0054(10) 0.056(3) Uani 1 1 d .
C13 C 0.2725(14) 0.4980(10) -0.0573(11) 0.061(3) Uani 1 1 d .
H13A H 0.2683 0.5094 -0.1343 0.073 Uiso 1 1 calc R
C14 C 0.3659(17) 0.4346(10) -0.0091(12) 0.066(4) Uani 1 1 d .
H14A H 0.4215 0.4003 -0.0529 0.080 Uiso 1 1 calc R
C15 C 0.3795(11) 0.4199(10) 0.1133(10) 0.052(3) Uani 1 1 d .
C16 C 0.4800(13) 0.3637(9) 0.1715(11) 0.059(3) Uani 1 1 d .
H16A H 0.5413 0.3299 0.1325 0.071 Uiso 1 1 calc R
C17 C 0.4913(13) 0.3567(9) 0.2884(11) 0.057(3) Uani 1 1 d .
H17A H 0.5644 0.3237 0.3294 0.069 Uiso 1 1 calc R
C18 C 0.3888(12) 0.4009(8) 0.3419(9) 0.046(2) Uani 1 1 d .
H18A H 0.3918 0.3921 0.4193 0.056 Uiso 1 1 calc R
C19 C 0.2827(12) 0.4670(8) 0.1776(9) 0.044(3) Uani 1 1 d .
C20 C 0.1822(12) 0.5310(8) 0.1230(9) 0.043(2) Uani 1 1 d .
N1 N 0.0904(10) 0.5718(6) 0.1846(8) 0.041(2) Uani 1 1 d .
N2 N 0.2875(9) 0.4546(6) 0.2905(7) 0.0385(19) Uani 1 1 d .
O1 O 0.2356(7) 0.4721(5) 0.5431(6) 0.0416(16) Uani 1 1 d .
O2 O 0.0980(7) 0.3854(5) 0.6399(6) 0.0424(16) Uani 1 1 d .
O3 O 0.3666(8) 0.1729(5) 0.9615(6) 0.0486(18) Uani 1 1 d .
O4 O 0.5113(8) 0.0832(6) 0.8777(7) 0.0509(19) Uani 1 1 d .
O5 O 0.7111(7) 0.3456(5) 0.6441(6) 0.0412(16) Uani 1 1 d .

loop_
_atom_site_aniso_label
_atom_site_aniso_U_11
_atom_site_aniso_U_22
_atom_site_aniso_U_33
_atom_site_aniso_U_23
_atom_site_aniso_U_13
_atom_site_aniso_U_12
Er1 0.0259(3) 0.0350(3) 0.0366(3) 0.00080(16) 0.0101(2) -0.00013(16)
C1 0.037(6) 0.040(6) 0.037(5) -0.004(4) 0.009(4) 0.001(4)
C2 0.039(6) 0.035(5) 0.039(5) -0.001(4) 0.016(4) -0.001(4)
C3 0.038(6) 0.041(6) 0.036(5) 0.004(4) 0.012(4) -0.002(4)
C4 0.030(5) 0.045(6) 0.034(5) -0.003(4) 0.012(4) -0.010(4)
C5 0.028(5) 0.039(6) 0.040(5) 0.001(4) 0.012(4) 0.003(4)
C6 0.041(6) 0.028(5) 0.039(5) -0.003(4) 0.017(4) -0.001(4)
C7 0.030(5) 0.037(6) 0.045(5) -0.001(4) 0.010(4) -0.001(4)
C8 0.027(5) 0.041(6) 0.046(5) -0.002(4) 0.012(4) -0.003(4)
C9 0.049(7) 0.044(6) 0.058(6) 0.005(5) 0.008(5) 0.008(5)
C10 0.059(8) 0.057(8) 0.044(6) 0.012(5) 0.003(5) -0.003(6)
C11 0.052(7) 0.081(9) 0.043(6) 0.008(6) 0.007(5) -0.009(6)
C12 0.063(9) 0.068(9) 0.037(6) -0.002(5) 0.013(5) -0.013(6)
C13 0.060(8) 0.070(9) 0.057(7) -0.010(6) 0.027(6) -0.009(7)
C14 0.062(9) 0.088(11) 0.056(8) -0.021(6) 0.033(7) -0.008(7)
C15 0.037(7) 0.061(8) 0.060(8) 0.003(5) 0.022(6) -0.005(5)
C16 0.053(8) 0.056(8) 0.074(8) -0.006(6) 0.029(6) 0.014(6)
C17 0.043(7) 0.055(8) 0.076(8) 0.003(6) 0.017(6) 0.013(5)
C18 0.042(6) 0.045(6) 0.053(6) -0.002(5) 0.013(5) -0.001(5)
C19 0.042(6) 0.047(6) 0.049(6) -0.001(5) 0.025(5) -0.005(5)
C20 0.044(6) 0.048(6) 0.042(5) -0.002(5) 0.018(5) -0.010(5)
N1 0.037(5) 0.045(5) 0.043(5) -0.007(4) 0.015(4) -0.005(4)
N2 0.032(5) 0.038(5) 0.047(5) 0.001(3) 0.014(4) -0.001(3)
O1 0.037(4) 0.045(4) 0.046(4) 0.009(3) 0.013(3) 0.003(3)
O2 0.028(4) 0.049(4) 0.052(4) 0.005(3) 0.010(3) 0.001(3)
O3 0.050(5) 0.045(4) 0.056(4) 0.009(3) 0.030(4) 0.003(3)
O4 0.040(4) 0.045(4) 0.069(5) 0.005(4) 0.013(4) -0.002(4)
O5 0.033(4) 0.039(4) 0.053(4) 0.004(3) 0.013(3) -0.001(3)

loop_
_atom_type_symbol
_atom_type_description
_atom_type_scat_dispersion_real
_atom_type_scat_dispersion_imag
_atom_type_scat_source
C C 0.0033 0.0016 'International Tables Vol C Tables 4.2.6.8 and 6.1.1.4'
H H 0.0000 0.0000 'International Tables Vol C Tables 4.2.6.8 and 6.1.1.4'
N N 0.0061 0.0033 'International Tables Vol C Tables 4.2.6.8 and 6.1.1.4'
O O 0.0106 0.0060 'International Tables Vol C Tables 4.2.6.8 and 6.1.1.4'
Er Er -0.2586 4.9576 'International Tables Vol C Tables 4.2.6.8 and 6.1.1.4'

loop_
_geom_angle_atom_site_label_1
_geom_angle_atom_site_label_2
_geom_angle_atom_site_label_3
_geom_angle
_geom_angle_site_symmetry_1
_geom_angle_site_symmetry_3
O5 Er1 O1 103.4(3) 3_666 .
O5 Er1 O4 153.1(3) 3_666 4_565
O1 Er1 O4 78.0(3) . 4_565
O5 Er1 O2 115.8(3) 3_666 3_566
O1 Er1 O2 130.2(2) . 3_566
O4 Er1 O2 79.9(3) 4_565 3_566
O5 Er1 O3 77.4(3) 3_666 2_556
O1 Er1 O3 80.1(3) . 2_556
O4 Er1 O3 128.5(3) 4_565 2_556
O2 Er1 O3 79.8(3) 3_566 2_556
O5 Er1 N1 75.5(3) 3_666 .
O1 Er1 N1 145.1(3) . .
O4 Er1 N1 88.1(3) 4_565 .
O2 Er1 N1 77.0(3) 3_566 .
O3 Er1 N1 131.6(3) 2_556 .
O5 Er1 N2 75.6(3) 3_666 .
O1 Er1 N2 81.0(3) . .
O4 Er1 N2 78.2(3) 4_565 .
O2 Er1 N2 136.1(3) 3_566 .
O3 Er1 N2 142.2(3) 2_556 .
N1 Er1 N2 64.7(3) . .
O2 C1 O1 123.8(9) . .
O2 C1 C2 120.4(9) . .
O1 C1 C2 115.8(9) . .
C3 C2 C8 119.8(9) . .
C3 C2 C1 119.3(9) . .
C8 C2 C1 120.8(9) . .
C2 C3 C4 122.1(9) . .
C2 C3 H3A 119.0 . .
C4 C3 H3A 119.0 . .
O5 C4 C3 121.2(9) . .
O5 C4 C5 121.4(9) . .
C3 C4 C5 117.4(8) . .
C6 C5 C4 119.9(9) . .
C6 C5 H5A 120.0 . .
C4 C5 H5A 120.0 . .
C8 C6 C5 121.6(9) . .
C8 C6 C7 119.6(9) . .
C5 C6 C7 118.8(9) . .
O3 C7 O4 123.5(9) . .
O3 C7 C6 118.3(9) . .
O4 C7 C6 118.2(9) . .
C6 C8 C2 119.1(9) . .
C6 C8 H8A 120.4 . .
C2 C8 H8A 120.4 . .
N1 C9 C10 125.0(11) . .
N1 C9 H9A 117.5 . .
C10 C9 H9A 117.5 . .
C11 C10 C9 118.0(11) . .
C11 C10 H10A 121.0 . .
C9 C10 H10A 121.0 . .
C10 C11 C12 118.8(11) . .
C10 C11 H11A 120.6 . .
C12 C11 H11A 120.6 . .
C11 C12 C20 118.8(12) . .
C11 C12 C13 122.5(11) . .
C20 C12 C13 118.7(12) . .
C14 C13 C12 122.9(12) . .
C14 C13 H13A 118.5 . .
C12 C13 H13A 118.5 . .
C13 C14 C15 119.3(12) . .
C13 C14 H14A 120.4 . .
C15 C14 H14A 120.4 . .
C16 C15 C19 117.3(11) . .
C16 C15 C14 123.6(12) . .
C19 C15 C14 119.1(12) . .
C15 C16 C17 120.6(11) . .
C15 C16 H16A 119.7 . .
C17 C16 H16A 119.7 . .
C16 C17 C18 117.4(11) . .
C16 C17 H17A 121.3 . .
C18 C17 H17A 121.3 . .
N2 C18 C17 124.8(11) . .
N2 C18 H18A 117.6 . .
C17 C18 H18A 117.6 . .
N2 C19 C20 118.1(9) . .
N2 C19 C15 122.0(11) . .
C20 C19 C15 119.8(10) . .
N1 C20 C19 118.5(9) . .
N1 C20 C12 121.5(11) . .
C19 C20 C12 120.0(11) . .
C9 N1 C20 117.7(10) . .
C9 N1 Er1 122.1(7) . .
C20 N1 Er1 119.3(7) . .
C18 N2 C19 117.5(9) . .
C18 N2 Er1 123.4(7) . .
C19 N2 Er1 118.2(7) . .
C1 O1 Er1 143.2(6) . .
C1 O2 Er1 138.0(7) . 3_566
C7 O3 Er1 118.0(7) . 2_546
C7 O4 Er1 169.5(7) . 4_666
C4 O5 Er1 150.8(6) . 3_666

loop_
_geom_bond_atom_site_label_1
_geom_bond_atom_site_label_2
_geom_bond_distance
_geom_bond_site_symmetry_2
Er1 O5 2.154(7) 3_666
Er1 O1 2.265(7) .
Er1 O4 2.266(8) 4_565
Er1 O2 2.331(7) 3_566
Er1 O3 2.347(7) 2_556
Er1 N1 2.505(9) .
Er1 N2 2.544(8) .
C1 O2 1.240(12) .
C1 O1 1.289(13) .
C1 C2 1.519(14) .
C2 C3 1.376(13) .
C2 C8 1.399(14) .
C3 C4 1.403(14) .
C3 H3A 0.9300 .
C4 O5 1.317(11) .
C4 C5 1.406(13) .
C5 C6 1.398(13) .
C5 H5A 0.9300 .
C6 C8 1.371(14) .
C6 C7 1.524(13) .
C7 O3 1.238(12) .
C7 O4 1.276(12) .
C8 H8A 0.9300 .
C9 N1 1.319(14) .
C9 C10 1.397(15) .
C9 H9A 0.9300 .
C10 C11 1.378(18) .
C10 H10A 0.9300 .
C11 C12 1.399(19) .
C11 H11A 0.9300 .
C12 C20 1.424(15) .
C12 C13 1.448(18) .
C13 C14 1.34(2) .
C13 H13A 0.9300 .
C14 C15 1.466(19) .
C14 H14A 0.9300 .
C15 C16 1.369(18) .
C15 C19 1.444(16) .
C16 C17 1.391(18) .
C16 H16A 0.9300 .
C17 C18 1.393(16) .
C17 H17A 0.9300 .
C18 N2 1.322(14) .
C18 H18A 0.9300 .
C19 N2 1.355(14) .
C19 C20 1.419(16) .
C20 N1 1.351(15) .
O2 Er1 2.331(7) 3_566
O3 Er1 2.347(7) 2_546
O4 Er1 2.266(8) 4_666
O5 Er1 2.154(7) 3_666

loop_
_geom_torsion_atom_site_label_1
_geom_torsion_atom_site_label_2
_geom_torsion_atom_site_label_3
_geom_torsion_atom_site_label_4
_geom_torsion
_geom_torsion_site_symmetry_1
_geom_torsion_site_symmetry_4
O2 C1 C2 C3 176.5(9) . .
O1 C1 C2 C3 -2.7(13) . .
O2 C1 C2 C8 -1.2(14) . .
O1 C1 C2 C8 179.6(9) . .
C8 C2 C3 C4 4.2(15) . .
C1 C2 C3 C4 -173.5(9) . .
C2 C3 C4 O5 173.8(9) . .
C2 C3 C4 C5 -4.9(14) . .
O5 C4 C5 C6 -176.1(9) . .
C3 C4 C5 C6 2.7(14) . .
C4 C5 C6 C8 0.3(15) . .
C4 C5 C6 C7 177.1(9) . .
C8 C6 C7 O3 -43.4(13) . .
C5 C6 C7 O3 139.7(10) . .
C8 C6 C7 O4 137.1(10) . .
C5 C6 C7 O4 -39.8(13) . .
C5 C6 C8 C2 -1.1(14) . .
C7 C6 C8 C2 -177.9(9) . .
C3 C2 C8 C6 -1.1(14) . .
C1 C2 C8 C6 176.6(9) . .
N1 C9 C10 C11 3.7(19) . .
C9 C10 C11 C12 -1.6(19) . .
C10 C11 C12 C20 -1.2(19) . .
C10 C11 C12 C13 176.5(12) . .
C11 C12 C13 C14 -178.9(14) . .
C20 C12 C13 C14 -1(2) . .
C12 C13 C14 C15 -4(2) . .
C13 C14 C15 C16 -173.8(14) . .
C13 C14 C15 C19 6(2) . .
C19 C15 C16 C17 -3.0(19) . .
C14 C15 C16 C17 176.8(12) . .
C15 C16 C17 C18 6.2(19) . .
C16 C17 C18 N2 -5.0(19) . .
C16 C15 C19 N2 -1.8(18) . .
C14 C15 C19 N2 178.4(11) . .
C16 C15 C19 C20 175.9(12) . .
C14 C15 C19 C20 -3.9(18) . .
N2 C19 C20 N1 -4.2(15) . .
C15 C19 C20 N1 178.0(10) . .
N2 C19 C20 C12 177.1(10) . .
C15 C19 C20 C12 -0.7(17) . .
C11 C12 C20 N1 2.4(18) . .
C13 C12 C20 N1 -175.4(11) . .
C11 C12 C20 C19 -178.9(11) . .
C13 C12 C20 C19 3.3(17) . .
C10 C9 N1 C20 -2.6(17) . .
C10 C9 N1 Er1 166.4(9) . .
C19 C20 N1 C9 -179.2(10) . .
C12 C20 N1 C9 -0.6(16) . .
C19 C20 N1 Er1 11.4(13) . .
C12 C20 N1 Er1 -169.9(8) . .
O5 Er1 N1 C9 -97.9(9) 3_666 .
O1 Er1 N1 C9 169.4(8) . .
O4 Er1 N1 C9 103.7(9) 4_565 .
O2 Er1 N1 C9 23.6(8) 3_566 .
O3 Er1 N1 C9 -39.9(10) 2_556 .
N2 Er1 N1 C9 -178.5(9) . .
O5 Er1 N1 C20 71.0(8) 3_666 .
O1 Er1 N1 C20 -21.8(10) . .
O4 Er1 N1 C20 -87.5(8) 4_565 .
O2 Er1 N1 C20 -167.6(8) 3_566 .
O3 Er1 N1 C20 129.0(7) 2_556 .
N2 Er1 N1 C20 -9.6(7) . .
C17 C18 N2 C19 0.4(17) . .
C17 C18 N2 Er1 -168.8(9) . .
C20 C19 N2 C18 -174.6(10) . .
C15 C19 N2 C18 3.1(16) . .
C20 C19 N2 Er1 -4.9(13) . .
C15 C19 N2 Er1 172.8(8) . .
O5 Er1 N2 C18 95.8(9) 3_666 .
O1 Er1 N2 C18 -10.6(8) . .
O4 Er1 N2 C18 -90.1(9) 4_565 .
O2 Er1 N2 C18 -151.8(8) 3_566 .
O3 Er1 N2 C18 50.2(10) 2_556 .
N1 Er1 N2 C18 176.4(9) . .
O5 Er1 N2 C19 -73.2(7) 3_666 .
O1 Er1 N2 C19 -179.7(8) . .
O4 Er1 N2 C19 100.8(8) 4_565 .
O2 Er1 N2 C19 39.1(9) 3_566 .
O3 Er1 N2 C19 -118.8(8) 2_556 .
N1 Er1 N2 C19 7.3(7) . .
O2 C1 O1 Er1 -17.8(18) . .
C2 C1 O1 Er1 161.4(8) . .
O5 Er1 O1 C1 175.2(11) 3_666 .
O4 Er1 O1 C1 -32.3(11) 4_565 .
O2 Er1 O1 C1 33.2(13) 3_566 .
O3 Er1 O1 C1 100.8(12) 2_556 .
N1 Er1 O1 C1 -101.0(12) . .
N2 Er1 O1 C1 -112.1(12) . .
O1 C1 O2 Er1 -10.6(16) . 3_566
C2 C1 O2 Er1 170.2(6) . 3_566
O4 C7 O3 Er1 6.2(13) . 2_546
C6 C7 O3 Er1 -173.3(6) . 2_546
O3 C7 O4 Er1 -18(5) . 4_666
C6 C7 O4 Er1 162(3) . 4_666
C3 C4 O5 Er1 52.8(17) . 3_666
C5 C4 O5 Er1 -128.5(12) . 3_666
